data_4068646
loop_
_publ_author_name
'Blacker, A. John'
'Duckett, Simon B.'
'Grace, Jake'
'Perutz, Robin N.'
'Whitwood, Adrian C.'

_publ_section_title
;
 Reactivity, Structures, and NMR Spectroscopy of Half-Sandwich
 Pentamethylcyclopentadienyl Rhodium Amido Complexes Relevant to Transfer
 Hydrogenation
;
_journal_issue 5
_journal_name_full Organometallics
_journal_page_first 1435
_journal_paper_doi 10.1021/om8009969
_journal_volume 28
_journal_year 2009
_chemical_absolute_configuration ad
_chemical_formula_moiety 'C30 H33 Cl F N2 O2 Rh S'
_chemical_formula_sum 'C30 H33 Cl F N2 O2 Rh S'
_chemical_formula_weight 643.00
_chemical_name_systematic
; 
 ? 
;
_space_group_IT_number 19
_symmetry_cell_setting orthorhombic
_symmetry_space_group_name_Hall 'P 2ac 2ab'
_symmetry_space_group_name_H-M 'P 21 21 21'
_atom_sites_solution_hydrogens geom
_atom_sites_solution_primary direct
_atom_sites_solution_secondary difmap
_audit_creation_method SHELXL-97
_cell_angle_alpha 90.00
_cell_angle_beta 90.00
_cell_angle_gamma 90.00
_cell_formula_units_Z 4
_cell_length_a 7.8845(4)
_cell_length_b 11.3176(5)
_cell_length_c 31.7839(14)
_cell_measurement_reflns_used 6957
_cell_measurement_temperature 100(2)
_cell_measurement_theta_max 29.98
_cell_measurement_theta_min 2.21
_cell_volume 2836.2(2)
_computing_cell_refinement 'Bruker SMART'
_computing_data_collection 'Bruker SMART'
_computing_data_reduction 'Bruker SAINT'
_computing_molecular_graphics 'Bruker SHELXTL'
_computing_publication_material 'Bruker SHELXTL'
_computing_structure_refinement 'SHELXL-97 (Sheldrick, 1997)'
_computing_structure_solution 'SHELXS-97 (Sheldrick, 1997)'
_diffrn_ambient_temperature 100(2)
_diffrn_measured_fraction_theta_full 0.994
_diffrn_measured_fraction_theta_max 0.994
_diffrn_measurement_device_type 'CCD area detector'
_diffrn_measurement_method 'phi and omega scans'
_diffrn_radiation_monochromator graphite
_diffrn_radiation_source 'fine-focus sealed tube'
_diffrn_radiation_type MoK\a
_diffrn_radiation_wavelength 0.71073
_diffrn_reflns_av_R_equivalents 0.0289
_diffrn_reflns_av_sigmaI/netI 0.0241
_diffrn_reflns_limit_h_max 11
_diffrn_reflns_limit_h_min -11
_diffrn_reflns_limit_k_max 15
_diffrn_reflns_limit_k_min -15
_diffrn_reflns_limit_l_max 43
_diffrn_reflns_limit_l_min -43
_diffrn_reflns_number 42801
_diffrn_reflns_theta_full 30.01
_diffrn_reflns_theta_max 30.01
_diffrn_reflns_theta_min 1.28
_exptl_absorpt_coefficient_mu 0.807
_exptl_absorpt_correction_T_max 0.930
_exptl_absorpt_correction_T_min 0.794
_exptl_absorpt_correction_type multi-scan
_exptl_absorpt_process_details 'SADABS v2.03; (Sheldrick)'
_exptl_crystal_colour orange
_exptl_crystal_density_diffrn 1.506
_exptl_crystal_density_method 'not measured'
_exptl_crystal_description needles
_exptl_crystal_F_000 1320
_exptl_crystal_size_max 0.38
_exptl_crystal_size_mid 0.18
_exptl_crystal_size_min 0.09
_refine_diff_density_max 0.794
_refine_diff_density_min -0.769
_refine_diff_density_rms 0.119
_refine_ls_abs_structure_details 'Flack H D (1983), Acta Cryst. A39, 876-881'
_refine_ls_abs_structure_Flack -0.006(16)
_refine_ls_extinction_method none
_refine_ls_goodness_of_fit_ref 1.201
_refine_ls_hydrogen_treatment mixed
_refine_ls_matrix_type full
_refine_ls_number_parameters 356
_refine_ls_number_reflns 8180
_refine_ls_number_restraints 0
_refine_ls_restrained_S_all 1.201
_refine_ls_R_factor_all 0.0267
_refine_ls_R_factor_gt 0.0253
_refine_ls_shift/su_max 0.007
_refine_ls_shift/su_mean 0.000
_refine_ls_structure_factor_coef Fsqd
_refine_ls_weighting_details 'calc w=1/[\s^2^(Fo^2^)+(0.0398P)^2^+0.0920P] where P=(Fo^2^+2Fc^2^)/3'
_refine_ls_weighting_scheme calc
_refine_ls_wR_factor_gt 0.0622
_refine_ls_wR_factor_ref 0.0670
_reflns_number_gt 7996
_reflns_number_total 8180
_reflns_threshold_expression >2sigma(I)
_cod_data_source_file om8009969_si_001.cif
_cod_data_source_block rnp0505m
_cod_depositor_comments
;
The following automatic conversions were performed:

'_symmetry_cell_setting' value 'Orthorhombic' changed to
'orthorhombic' according to
/home/saulius/struct/CIF-dictionaries/cif_core.dic dictionary named
'cif_core.dic' version 2.4.2 from 2011-04-26.

Automatic conversion script
Id: cif_fix_values 1715 2011-07-08 13:25:40Z adriana 
;
_cod_original_sg_symbol_H-M P2(1)2(1)2(1)
_cod_database_code 4068646

loop_
_symmetry_equiv_pos_as_xyz
'x, y, z'
'-x+1/2, -y, z+1/2'
'-x, y+1/2, -z+1/2'
'x+1/2, -y+1/2, -z'

loop_
_atom_site_label
_atom_site_type_symbol
_atom_site_fract_x
_atom_site_fract_y
_atom_site_fract_z
_atom_site_U_iso_or_equiv
_atom_site_adp_type
_atom_site_occupancy
_atom_site_symmetry_multiplicity
_atom_site_calc_flag
_atom_site_refinement_flags
C1 C 0.6214(3) -0.03376(17) 0.88834(6) 0.0164(4) Uani 1 1 d .
C2 C 0.6769(2) -0.04923(17) 0.93042(6) 0.0165(4) Uani 1 1 d .
C3 C 0.5464(3) -0.00304(17) 0.95817(6) 0.0161(4) Uani 1 1 d .
C4 C 0.4110(2) 0.03979(17) 0.93189(6) 0.0155(4) Uani 1 1 d .
C5 C 0.4612(3) 0.02596(19) 0.88881(7) 0.0172(4) Uani 1 1 d .
C6 C 0.7041(3) -0.0827(2) 0.84987(7) 0.0246(5) Uani 1 1 d .
H6A H 0.8264 -0.0905 0.8548 0.037 Uiso 1 1 calc R
H6B H 0.6845 -0.0293 0.8261 0.037 Uiso 1 1 calc R
H6C H 0.6559 -0.1605 0.8435 0.037 Uiso 1 1 calc R
C7 C 0.8404(3) -0.10497(19) 0.94322(8) 0.0244(4) Uani 1 1 d .
H7A H 0.8238 -0.1902 0.9469 0.037 Uiso 1 1 calc R
H7B H 0.8789 -0.0702 0.9698 0.037 Uiso 1 1 calc R
H7C H 0.9258 -0.0912 0.9214 0.037 Uiso 1 1 calc R
C8 C 0.5480(3) -0.0072(2) 1.00532(7) 0.0231(4) Uani 1 1 d .
H8A H 0.4888 0.0622 1.0165 0.035 Uiso 1 1 calc R
H8B H 0.6655 -0.0073 1.0154 0.035 Uiso 1 1 calc R
H8C H 0.4907 -0.0792 1.0149 0.035 Uiso 1 1 calc R
C9 C 0.2477(3) 0.0908(2) 0.94694(8) 0.0236(4) Uani 1 1 d .
H9A H 0.1999 0.1419 0.9251 0.035 Uiso 1 1 calc R
H9B H 0.2679 0.1372 0.9725 0.035 Uiso 1 1 calc R
H9C H 0.1679 0.0267 0.9532 0.035 Uiso 1 1 calc R
C10 C 0.3617(3) 0.0605(2) 0.85051(7) 0.0277(5) Uani 1 1 d .
H10A H 0.3155 -0.0105 0.8371 0.042 Uiso 1 1 calc R
H10B H 0.4362 0.1018 0.8307 0.042 Uiso 1 1 calc R
H10C H 0.2685 0.1129 0.8588 0.042 Uiso 1 1 calc R
C11 C 0.5021(2) 0.37740(17) 0.90113(6) 0.0144(4) Uani 1 1 d .
H11 H 0.4158 0.3399 0.8824 0.017 Uiso 1 1 calc R
C12 C 0.6722(2) 0.37879(16) 0.87793(6) 0.0139(3) Uani 1 1 d .
H12 H 0.7595 0.4157 0.8966 0.017 Uiso 1 1 calc R
C13 C 0.4401(3) 0.49982(18) 0.91271(6) 0.0165(4) Uani 1 1 d .
C14 C 0.5311(3) 0.57137(19) 0.94023(7) 0.0213(4) Uani 1 1 d .
H14 H 0.6333 0.5429 0.9524 0.026 Uiso 1 1 calc R
C15 C 0.4736(3) 0.6841(2) 0.95012(8) 0.0273(5) Uani 1 1 d .
H15 H 0.5371 0.7326 0.9688 0.033 Uiso 1 1 calc R
C16 C 0.3240(3) 0.72582(19) 0.93281(8) 0.0308(6) Uani 1 1 d .
H16 H 0.2846 0.8028 0.9396 0.037 Uiso 1 1 calc R
C17 C 0.2321(3) 0.6550(2) 0.90568(8) 0.0279(5) Uani 1 1 d .
H17 H 0.1295 0.6836 0.8937 0.033 Uiso 1 1 calc R
C18 C 0.2893(3) 0.5420(2) 0.89583(7) 0.0212(4) Uani 1 1 d .
H18 H 0.2248 0.4934 0.8775 0.025 Uiso 1 1 calc R
C19 C 0.6567(3) 0.45191(17) 0.83809(6) 0.0161(4) Uani 1 1 d .
C20 C 0.7444(3) 0.55751(19) 0.83414(7) 0.0216(4) Uani 1 1 d .
H20 H 0.8144 0.5841 0.8565 0.026 Uiso 1 1 calc R
C21 C 0.7308(3) 0.6250(2) 0.79770(7) 0.0287(5) Uani 1 1 d .
H21 H 0.7913 0.6973 0.7953 0.034 Uiso 1 1 calc R
C22 C 0.6294(4) 0.5868(2) 0.76499(7) 0.0315(5) Uani 1 1 d .
H22 H 0.6203 0.6328 0.7401 0.038 Uiso 1 1 calc R
C23 C 0.5406(3) 0.4814(2) 0.76845(7) 0.0292(5) Uani 1 1 d .
H23 H 0.4712 0.4551 0.7459 0.035 Uiso 1 1 calc R
C24 C 0.5533(3) 0.41419(19) 0.80496(7) 0.0200(4) Uani 1 1 d .
H24 H 0.4916 0.3424 0.8074 0.024 Uiso 1 1 calc R
C25 C 0.8994(2) 0.26435(18) 0.79726(6) 0.0179(4) Uani 1 1 d .
C26 C 0.8068(3) 0.1886(2) 0.77184(7) 0.0224(4) Uani 1 1 d .
H26 H 0.7480 0.1237 0.7839 0.027 Uiso 1 1 calc R
C27 C 0.8000(3) 0.2077(2) 0.72851(7) 0.0244(4) Uani 1 1 d .
H27 H 0.7390 0.1557 0.7106 0.029 Uiso 1 1 calc R
C28 C 0.8840(3) 0.3040(2) 0.71253(7) 0.0238(4) Uani 1 1 d .
C29 C 0.9741(3) 0.38187(19) 0.73707(7) 0.0252(5) Uani 1 1 d .
H29 H 1.0286 0.4486 0.7250 0.030 Uiso 1 1 calc R
C30 C 0.9836(3) 0.3605(2) 0.78005(7) 0.0216(4) Uani 1 1 d .
H30 H 1.0476 0.4117 0.7976 0.026 Uiso 1 1 calc R
Cl1 Cl 0.86502(7) 0.20297(4) 0.965733(14) 0.01746(9) Uani 1 1 d .
F1 F 0.8780(2) 0.32312(13) 0.67040(4) 0.0345(3) Uani 1 1 d .
N1 N 0.5258(2) 0.30020(15) 0.93854(6) 0.0159(3) Uani 1 1 d .
N2 N 0.7200(2) 0.25387(14) 0.87019(5) 0.0139(3) Uani 1 1 d .
O1 O 1.0286(2) 0.32126(15) 0.86891(5) 0.0246(3) Uani 1 1 d .
O2 O 0.95154(19) 0.11263(14) 0.85625(5) 0.0224(3) Uani 1 1 d .
Rh1 Rh 0.636657(17) 0.138594(12) 0.920452(4) 0.01157(4) Uani 1 1 d .
S1 S 0.90869(6) 0.23616(5) 0.852679(16) 0.01683(10) Uani 1 1 d .
H1B H 0.604(3) 0.334(2) 0.9567(8) 0.015(6) Uiso 1 1 d .
H1A H 0.436(4) 0.284(3) 0.9549(9) 0.032(8) Uiso 1 1 d .

loop_
_atom_site_aniso_label
_atom_site_aniso_U_11
_atom_site_aniso_U_22
_atom_site_aniso_U_33
_atom_site_aniso_U_23
_atom_site_aniso_U_13
_atom_site_aniso_U_12
C1 0.0154(9) 0.0158(8) 0.0181(9) -0.0036(7) 0.0014(8) -0.0018(8)
C2 0.0146(9) 0.0121(8) 0.0228(10) -0.0002(7) 0.0015(7) -0.0002(6)
C3 0.0163(9) 0.0136(8) 0.0183(9) -0.0001(7) 0.0023(7) -0.0024(7)
C4 0.0113(8) 0.0139(8) 0.0212(9) -0.0037(7) 0.0014(7) -0.0028(7)
C5 0.0127(9) 0.0197(9) 0.0192(9) -0.0041(7) -0.0008(7) -0.0028(7)
C6 0.0241(10) 0.0232(11) 0.0264(11) -0.0106(9) 0.0055(9) -0.0021(9)
C7 0.0184(10) 0.0187(9) 0.0360(12) 0.0021(8) -0.0032(9) 0.0041(8)
C8 0.0293(12) 0.0189(10) 0.0212(10) 0.0044(8) 0.0014(9) -0.0019(9)
C9 0.0136(9) 0.0262(11) 0.0311(12) -0.0077(9) 0.0029(8) -0.0011(8)
C10 0.0253(10) 0.0346(12) 0.0232(10) -0.0065(9) -0.0096(10) 0.0003(11)
C11 0.0145(9) 0.0134(9) 0.0155(8) 0.0010(7) 0.0013(6) 0.0000(7)
C12 0.0142(8) 0.0147(8) 0.0129(8) 0.0006(7) 0.0001(6) -0.0014(6)
C13 0.0190(9) 0.0133(8) 0.0172(9) 0.0015(7) 0.0036(7) -0.0007(7)
C14 0.0241(10) 0.0170(10) 0.0228(10) -0.0029(8) 0.0022(8) -0.0024(8)
C15 0.0343(13) 0.0162(10) 0.0313(12) -0.0051(9) 0.0101(10) -0.0080(9)
C16 0.0366(14) 0.0122(9) 0.0437(14) 0.0024(9) 0.0160(11) 0.0016(9)
C17 0.0277(11) 0.0228(12) 0.0332(12) 0.0081(9) 0.0051(9) 0.0071(9)
C18 0.0233(10) 0.0191(10) 0.0212(10) 0.0044(8) 0.0036(8) 0.0011(8)
C19 0.0165(9) 0.0146(8) 0.0172(8) 0.0000(7) 0.0023(7) 0.0024(7)
C20 0.0267(11) 0.0193(10) 0.0189(10) -0.0006(8) 0.0058(8) -0.0011(8)
C21 0.0420(14) 0.0179(11) 0.0263(11) 0.0036(9) 0.0126(10) 0.0006(10)
C22 0.0479(15) 0.0278(11) 0.0187(9) 0.0082(8) 0.0068(11) 0.0123(12)
C23 0.0382(13) 0.0335(13) 0.0159(10) 0.0020(9) -0.0021(9) 0.0120(11)
C24 0.0210(10) 0.0216(10) 0.0175(9) -0.0001(8) -0.0014(8) 0.0014(8)
C25 0.0126(9) 0.0192(9) 0.0218(9) -0.0002(7) 0.0060(7) 0.0015(7)
C26 0.0222(10) 0.0203(10) 0.0248(11) -0.0003(8) 0.0058(8) -0.0034(8)
C27 0.0258(11) 0.0231(11) 0.0241(11) -0.0042(9) 0.0012(9) -0.0014(9)
C28 0.0272(12) 0.0272(11) 0.0171(9) -0.0007(8) 0.0070(9) 0.0032(9)
C29 0.0269(11) 0.0224(11) 0.0262(11) -0.0010(9) 0.0115(9) -0.0030(9)
C30 0.0193(9) 0.0216(10) 0.0240(10) -0.0057(9) 0.0089(8) -0.0049(9)
Cl1 0.01561(19) 0.0203(2) 0.01650(19) -0.00290(16) -0.00347(18) -0.00162(19)
F1 0.0453(9) 0.0382(8) 0.0199(6) 0.0007(5) 0.0059(7) -0.0017(7)
N1 0.0186(8) 0.0149(8) 0.0142(8) 0.0010(6) 0.0037(7) 0.0017(6)
N2 0.0117(7) 0.0154(7) 0.0147(7) 0.0005(6) 0.0014(6) 0.0014(6)
O1 0.0155(7) 0.0330(9) 0.0252(8) -0.0023(7) -0.0006(6) -0.0070(6)
O2 0.0155(7) 0.0247(8) 0.0271(8) 0.0033(6) 0.0034(6) 0.0048(6)
Rh1 0.01053(6) 0.01154(6) 0.01263(6) -0.00077(5) 0.00009(5) 0.00008(5)
S1 0.0108(2) 0.0206(2) 0.0191(2) -0.00038(18) 0.00166(17) -0.00010(17)

loop_
_atom_type_symbol
_atom_type_description
_atom_type_scat_dispersion_real
_atom_type_scat_dispersion_imag
_atom_type_scat_source
C C 0.0033 0.0016 'International Tables Vol C Tables 4.2.6.8 and 6.1.1.4'
H H 0.0000 0.0000 'International Tables Vol C Tables 4.2.6.8 and 6.1.1.4'
N N 0.0061 0.0033 'International Tables Vol C Tables 4.2.6.8 and 6.1.1.4'
O O 0.0106 0.0060 'International Tables Vol C Tables 4.2.6.8 and 6.1.1.4'
F F 0.0171 0.0103 'International Tables Vol C Tables 4.2.6.8 and 6.1.1.4'
S S 0.1246 0.1234 'International Tables Vol C Tables 4.2.6.8 and 6.1.1.4'
Cl Cl 0.1484 0.1585 'International Tables Vol C Tables 4.2.6.8 and 6.1.1.4'
Rh Rh -1.1178 0.9187 'International Tables Vol C Tables 4.2.6.8 and 6.1.1.4'

loop_
_geom_angle_atom_site_label_1
_geom_angle_atom_site_label_2
_geom_angle_atom_site_label_3
_geom_angle
C2 C1 C5 108.70(17)
C2 C1 C6 126.30(19)
C5 C1 C6 124.67(19)
C2 C1 Rh1 69.87(11)
C5 C1 Rh1 68.02(11)
C6 C1 Rh1 133.14(15)
C1 C2 C3 108.03(18)
C1 C2 C7 125.19(19)
C3 C2 C7 126.78(19)
C1 C2 Rh1 72.33(11)
C3 C2 Rh1 68.46(11)
C7 C2 Rh1 125.45(14)
C4 C3 C2 107.12(17)
C4 C3 C8 126.61(19)
C2 C3 C8 126.14(19)
C4 C3 Rh1 70.54(11)
C2 C3 Rh1 72.04(11)
C8 C3 Rh1 125.79(14)
C5 C4 C3 108.20(17)
C5 C4 C9 125.98(19)
C3 C4 C9 125.82(18)
C5 C4 Rh1 70.36(11)
C3 C4 Rh1 69.93(11)
C9 C4 Rh1 124.94(14)
C1 C5 C4 107.76(18)
C1 C5 C10 125.15(19)
C4 C5 C10 127.00(19)
C1 C5 Rh1 73.45(11)
C4 C5 Rh1 70.35(11)
C10 C5 Rh1 124.46(16)
C1 C6 H6A 109.5
C1 C6 H6B 109.5
H6A C6 H6B 109.5
C1 C6 H6C 109.5
H6A C6 H6C 109.5
H6B C6 H6C 109.5
C2 C7 H7A 109.5
C2 C7 H7B 109.5
H7A C7 H7B 109.5
C2 C7 H7C 109.5
H7A C7 H7C 109.5
H7B C7 H7C 109.5
C3 C8 H8A 109.5
C3 C8 H8B 109.5
H8A C8 H8B 109.5
C3 C8 H8C 109.5
H8A C8 H8C 109.5
H8B C8 H8C 109.5
C4 C9 H9A 109.5
C4 C9 H9B 109.5
H9A C9 H9B 109.5
C4 C9 H9C 109.5
H9A C9 H9C 109.5
H9B C9 H9C 109.5
C5 C10 H10A 109.5
C5 C10 H10B 109.5
H10A C10 H10B 109.5
C5 C10 H10C 109.5
H10A C10 H10C 109.5
H10B C10 H10C 109.5
N1 C11 C13 112.57(16)
N1 C11 C12 106.31(15)
C13 C11 C12 113.00(16)
N1 C11 H11 108.3
C13 C11 H11 108.3
C12 C11 H11 108.3
N2 C12 C19 113.68(16)
N2 C12 C11 107.02(15)
C19 C12 C11 109.68(16)
N2 C12 H12 108.8
C19 C12 H12 108.8
C11 C12 H12 108.8
C18 C13 C14 119.0(2)
C18 C13 C11 119.80(18)
C14 C13 C11 121.23(19)
C15 C14 C13 120.6(2)
C15 C14 H14 119.7
C13 C14 H14 119.7
C16 C15 C14 120.0(2)
C16 C15 H15 120.0
C14 C15 H15 120.0
C17 C16 C15 119.8(2)
C17 C16 H16 120.1
C15 C16 H16 120.1
C16 C17 C18 120.2(2)
C16 C17 H17 119.9
C18 C17 H17 119.9
C13 C18 C17 120.4(2)
C13 C18 H18 119.8
C17 C18 H18 119.8
C20 C19 C24 119.04(19)
C20 C19 C12 120.37(18)
C24 C19 C12 120.59(18)
C19 C20 C21 120.7(2)
C19 C20 H20 119.7
C21 C20 H20 119.7
C22 C21 C20 120.0(2)
C22 C21 H21 120.0
C20 C21 H21 120.0
C21 C22 C23 120.1(2)
C21 C22 H22 120.0
C23 C22 H22 120.0
C22 C23 C24 120.0(2)
C22 C23 H23 120.0
C24 C23 H23 120.0
C23 C24 C19 120.2(2)
C23 C24 H24 119.9
C19 C24 H24 119.9
C26 C25 C30 120.5(2)
C26 C25 S1 118.98(16)
C30 C25 S1 120.52(16)
C25 C26 C27 120.0(2)
C25 C26 H26 120.0
C27 C26 H26 120.0
C28 C27 C26 118.0(2)
C28 C27 H27 121.0
C26 C27 H27 121.0
F1 C28 C27 118.3(2)
F1 C28 C29 118.4(2)
C27 C28 C29 123.3(2)
C28 C29 C30 118.3(2)
C28 C29 H29 120.8
C30 C29 H29 120.8
C25 C30 C29 119.9(2)
C25 C30 H30 120.0
C29 C30 H30 120.0
C11 N1 Rh1 110.13(12)
C11 N1 H1B 109.9(15)
Rh1 N1 H1B 104.4(15)
C11 N1 H1A 118.7(19)
Rh1 N1 H1A 108.3(19)
H1B N1 H1A 104(2)
C12 N2 S1 114.39(13)
C12 N2 Rh1 112.00(12)
S1 N2 Rh1 117.59(9)
N1 Rh1 C3 111.23(7)
N1 Rh1 C4 93.59(7)
C3 Rh1 C4 39.53(8)
N1 Rh1 C5 112.24(8)
C3 Rh1 C5 66.29(8)
C4 Rh1 C5 39.29(8)
N1 Rh1 N2 78.70(7)
C3 Rh1 N2 166.63(7)
C4 Rh1 N2 134.04(7)
C5 Rh1 N2 102.07(7)
N1 Rh1 C2 150.48(7)
C3 Rh1 C2 39.50(7)
C4 Rh1 C2 65.42(8)
C5 Rh1 C2 65.09(8)
N2 Rh1 C2 130.76(7)
N1 Rh1 C1 150.66(8)
C3 Rh1 C1 64.87(7)
C4 Rh1 C1 64.51(7)
C5 Rh1 C1 38.52(8)
N2 Rh1 C1 102.01(7)
C2 Rh1 C1 37.80(7)
N1 Rh1 Cl1 83.39(5)
C3 Rh1 Cl1 98.10(6)
C4 Rh1 Cl1 132.68(5)
C5 Rh1 Cl1 160.70(6)
N2 Rh1 Cl1 91.81(5)
C2 Rh1 Cl1 95.69(5)
C1 Rh1 Cl1 125.65(6)
O2 S1 O1 117.68(10)
O2 S1 N2 108.16(9)
O1 S1 N2 113.61(10)
O2 S1 C25 105.03(9)
O1 S1 C25 105.02(10)
N2 S1 C25 106.35(9)

loop_
_geom_bond_atom_site_label_1
_geom_bond_atom_site_label_2
_geom_bond_distance
C1 C2 1.418(3)
C1 C5 1.433(3)
C1 C6 1.493(3)
C1 Rh1 2.2047(19)
C2 C3 1.453(3)
C2 C7 1.491(3)
C2 Rh1 2.1726(19)
C3 C4 1.440(3)
C3 C8 1.499(3)
C3 Rh1 2.1244(19)
C4 C5 1.434(3)
C4 C9 1.490(3)
C4 Rh1 2.1326(19)
C5 C10 1.500(3)
C5 Rh1 2.133(2)
C6 H6A 0.9800
C6 H6B 0.9800
C6 H6C 0.9800
C7 H7A 0.9800
C7 H7B 0.9800
C7 H7C 0.9800
C8 H8A 0.9800
C8 H8B 0.9800
C8 H8C 0.9800
C9 H9A 0.9800
C9 H9B 0.9800
C9 H9C 0.9800
C10 H10A 0.9800
C10 H10B 0.9800
C10 H10C 0.9800
C11 N1 1.487(3)
C11 C13 1.515(3)
C11 C12 1.531(3)
C11 H11 1.0000
C12 N2 1.484(2)
C12 C19 1.518(3)
C12 H12 1.0000
C13 C18 1.388(3)
C13 C14 1.391(3)
C14 C15 1.390(3)
C14 H14 0.9500
C15 C16 1.385(4)
C15 H15 0.9500
C16 C17 1.382(4)
C16 H16 0.9500
C17 C18 1.392(3)
C17 H17 0.9500
C18 H18 0.9500
C19 C20 1.386(3)
C19 C24 1.398(3)
C20 C21 1.391(3)
C20 H20 0.9500
C21 C22 1.381(4)
C21 H21 0.9500
C22 C23 1.388(4)
C22 H22 0.9500
C23 C24 1.391(3)
C23 H23 0.9500
C24 H24 0.9500
C25 C26 1.386(3)
C25 C30 1.387(3)
C25 S1 1.792(2)
C26 C27 1.395(3)
C26 H26 0.9500
C27 C28 1.373(3)
C27 H27 0.9500
C28 F1 1.357(2)
C28 C29 1.374(3)
C29 C30 1.389(3)
C29 H29 0.9500
C30 H30 0.9500
Cl1 Rh1 2.4175(5)
N1 Rh1 2.1069(17)
N1 H1B 0.93(3)
N1 H1A 0.90(3)
N2 S1 1.6009(17)
N2 Rh1 2.1649(17)
O1 S1 1.4451(16)
O2 S1 1.4427(16)

loop_
_geom_hbond_atom_site_label_D
_geom_hbond_atom_site_label_H
_geom_hbond_atom_site_label_A
_geom_hbond_distance_DH
_geom_hbond_distance_HA
_geom_hbond_distance_DA
_geom_hbond_angle_DHA
_geom_hbond_site_symmetry_A
N1 H1A Cl1 0.90(3) 2.59(3) 3.2965(18) 136(2) 4_457
N1 H1B Cl1 0.93(3) 2.55(2) 3.0183(19) 111.7(17) .

loop_
_geom_torsion_atom_site_label_1
_geom_torsion_atom_site_label_2
_geom_torsion_atom_site_label_3
_geom_torsion_atom_site_label_4
_geom_torsion
C5 C1 C2 C3 2.4(2)
C6 C1 C2 C3 -171.2(2)
Rh1 C1 C2 C3 59.41(13)
C5 C1 C2 C7 -178.34(19)
C6 C1 C2 C7 8.0(3)
Rh1 C1 C2 C7 -121.3(2)
C5 C1 C2 Rh1 -56.99(14)
C6 C1 C2 Rh1 129.4(2)
C1 C2 C3 C4 0.3(2)
C7 C2 C3 C4 -178.88(19)
Rh1 C2 C3 C4 62.21(13)
C1 C2 C3 C8 176.49(19)
C7 C2 C3 C8 -2.7(3)
Rh1 C2 C3 C8 -121.6(2)
C1 C2 C3 Rh1 -61.86(14)
C7 C2 C3 Rh1 118.9(2)
C2 C3 C4 C5 -3.0(2)
C8 C3 C4 C5 -179.10(19)
Rh1 C3 C4 C5 60.21(14)
C2 C3 C4 C9 177.58(19)
C8 C3 C4 C9 1.5(3)
Rh1 C3 C4 C9 -119.2(2)
C2 C3 C4 Rh1 -63.19(13)
C8 C3 C4 Rh1 120.7(2)
C2 C1 C5 C4 -4.3(2)
C6 C1 C5 C4 169.48(19)
Rh1 C1 C5 C4 -62.39(13)
C2 C1 C5 C10 178.9(2)
C6 C1 C5 C10 -7.3(3)
Rh1 C1 C5 C10 120.8(2)
C2 C1 C5 Rh1 58.11(14)
C6 C1 C5 Rh1 -128.1(2)
C3 C4 C5 C1 4.5(2)
C9 C4 C5 C1 -176.08(19)
Rh1 C4 C5 C1 64.41(14)
C3 C4 C5 C10 -178.8(2)
C9 C4 C5 C10 0.6(3)
Rh1 C4 C5 C10 -118.9(2)
C3 C4 C5 Rh1 -59.94(13)
C9 C4 C5 Rh1 119.5(2)
N1 C11 C12 N2 53.86(19)
C13 C11 C12 N2 177.82(16)
N1 C11 C12 C19 177.61(15)
C13 C11 C12 C19 -58.4(2)
N1 C11 C13 C18 -122.3(2)
C12 C11 C13 C18 117.3(2)
N1 C11 C13 C14 57.5(2)
C12 C11 C13 C14 -63.0(2)
C18 C13 C14 C15 -1.1(3)
C11 C13 C14 C15 179.14(19)
C13 C14 C15 C16 0.5(3)
C14 C15 C16 C17 -0.1(4)
C15 C16 C17 C18 0.2(4)
C14 C13 C18 C17 1.3(3)
C11 C13 C18 C17 -179.00(19)
C16 C17 C18 C13 -0.8(3)
N2 C12 C19 C20 -127.1(2)
C11 C12 C19 C20 113.1(2)
N2 C12 C19 C24 53.2(3)
C11 C12 C19 C24 -66.6(2)
C24 C19 C20 C21 -0.3(3)
C12 C19 C20 C21 180.0(2)
C19 C20 C21 C22 -0.1(4)
C20 C21 C22 C23 0.2(4)
C21 C22 C23 C24 0.2(4)
C22 C23 C24 C19 -0.6(4)
C20 C19 C24 C23 0.7(3)
C12 C19 C24 C23 -179.6(2)
C30 C25 C26 C27 1.0(3)
S1 C25 C26 C27 -178.99(18)
C25 C26 C27 C28 -1.3(3)
C26 C27 C28 F1 180.0(2)
C26 C27 C28 C29 0.1(4)
F1 C28 C29 C30 -178.4(2)
C27 C28 C29 C30 1.4(4)
C26 C25 C30 C29 0.5(3)
S1 C25 C30 C29 -179.46(17)
C28 C29 C30 C25 -1.7(3)
C13 C11 N1 Rh1 -173.95(13)
C12 C11 N1 Rh1 -49.72(17)
C19 C12 N2 S1 67.99(19)
C11 C12 N2 S1 -170.76(12)
C19 C12 N2 Rh1 -154.98(13)
C11 C12 N2 Rh1 -33.73(17)
C11 N1 Rh1 C3 -146.25(13)
C11 N1 Rh1 C4 -109.83(14)
C11 N1 Rh1 C5 -74.14(15)
C11 N1 Rh1 N2 24.42(13)
C11 N1 Rh1 C2 -152.52(14)
C11 N1 Rh1 C1 -70.0(2)
C11 N1 Rh1 Cl1 117.60(13)
C4 C3 Rh1 N1 68.58(13)
C2 C3 Rh1 N1 -175.14(11)
C8 C3 Rh1 N1 -53.1(2)
C2 C3 Rh1 C4 116.28(16)
C8 C3 Rh1 C4 -121.7(2)
C4 C3 Rh1 C5 -37.26(11)
C2 C3 Rh1 C5 79.02(12)
C8 C3 Rh1 C5 -158.9(2)
C4 C3 Rh1 N2 -68.0(3)
C2 C3 Rh1 N2 48.3(4)
C8 C3 Rh1 N2 170.4(2)
C4 C3 Rh1 C2 -116.28(16)
C8 C3 Rh1 C2 122.0(2)
C4 C3 Rh1 C1 -79.71(12)
C2 C3 Rh1 C1 36.56(11)
C8 C3 Rh1 C1 158.6(2)
C4 C3 Rh1 Cl1 154.59(10)
C2 C3 Rh1 Cl1 -89.13(11)
C8 C3 Rh1 Cl1 32.92(18)
C5 C4 Rh1 N1 121.48(12)
C3 C4 Rh1 N1 -119.61(12)
C9 C4 Rh1 N1 0.70(18)
C5 C4 Rh1 C3 -118.91(17)
C9 C4 Rh1 C3 120.3(2)
C3 C4 Rh1 C5 118.91(17)
C9 C4 Rh1 C5 -120.8(2)
C5 C4 Rh1 N2 43.74(15)
C3 C4 Rh1 N2 162.65(11)
C9 C4 Rh1 N2 -77.0(2)
C5 C4 Rh1 C2 -80.07(13)
C3 C4 Rh1 C2 38.84(11)
C9 C4 Rh1 C2 159.1(2)
C5 C4 Rh1 C1 -38.19(12)
C3 C4 Rh1 C1 80.72(12)
C9 C4 Rh1 C1 -159.0(2)
C5 C4 Rh1 Cl1 -154.20(10)
C3 C4 Rh1 Cl1 -35.29(14)
C9 C4 Rh1 Cl1 85.02(19)
C1 C5 Rh1 N1 176.78(11)
C4 C5 Rh1 N1 -66.86(13)
C10 C5 Rh1 N1 55.1(2)
C1 C5 Rh1 C3 -78.87(12)
C4 C5 Rh1 C3 37.48(12)
C10 C5 Rh1 C3 159.5(2)
C1 C5 Rh1 C4 -116.35(17)
C10 C5 Rh1 C4 122.0(2)
C1 C5 Rh1 N2 94.19(12)
C4 C5 Rh1 N2 -149.45(11)
C10 C5 Rh1 N2 -27.44(19)
C1 C5 Rh1 C2 -35.36(11)
C4 C5 Rh1 C2 80.99(13)
C10 C5 Rh1 C2 -157.0(2)
C4 C5 Rh1 C1 116.35(17)
C10 C5 Rh1 C1 -121.6(2)
C1 C5 Rh1 Cl1 -40.9(2)
C4 C5 Rh1 Cl1 75.4(2)
C10 C5 Rh1 Cl1 -162.55(14)
C12 N2 Rh1 N1 5.90(12)
S1 N2 Rh1 N1 141.45(11)
C12 N2 Rh1 C3 145.1(3)
S1 N2 Rh1 C3 -79.4(3)
C12 N2 Rh1 C4 89.92(14)
S1 N2 Rh1 C4 -134.54(10)
C12 N2 Rh1 C5 116.51(13)
S1 N2 Rh1 C5 -107.94(11)
C12 N2 Rh1 C2 -176.09(12)
S1 N2 Rh1 C2 -40.55(14)
C12 N2 Rh1 C1 155.94(12)
S1 N2 Rh1 C1 -68.52(11)
C12 N2 Rh1 Cl1 -76.99(12)
S1 N2 Rh1 Cl1 58.56(9)
C1 C2 Rh1 N1 127.57(16)
C3 C2 Rh1 N1 9.2(2)
C7 C2 Rh1 N1 -111.4(2)
C1 C2 Rh1 C3 118.35(17)
C7 C2 Rh1 C3 -120.6(2)
C1 C2 Rh1 C4 79.48(13)
C3 C2 Rh1 C4 -38.87(11)
C7 C2 Rh1 C4 -159.5(2)
C1 C2 Rh1 C5 36.03(12)
C3 C2 Rh1 C5 -82.32(13)
C7 C2 Rh1 C5 157.1(2)
C1 C2 Rh1 N2 -48.47(15)
C3 C2 Rh1 N2 -166.82(11)
C7 C2 Rh1 N2 72.6(2)
C3 C2 Rh1 C1 -118.35(17)
C7 C2 Rh1 C1 121.0(2)
C1 C2 Rh1 Cl1 -145.81(11)
C3 C2 Rh1 Cl1 95.84(11)
C7 C2 Rh1 Cl1 -24.77(18)
C2 C1 Rh1 N1 -127.16(15)
C5 C1 Rh1 N1 -6.1(2)
C6 C1 Rh1 N1 111.5(2)
C2 C1 Rh1 C3 -38.19(12)
C5 C1 Rh1 C3 82.88(13)
C6 C1 Rh1 C3 -159.6(2)
C2 C1 Rh1 C4 -82.12(12)
C5 C1 Rh1 C4 38.95(12)
C6 C1 Rh1 C4 156.5(2)
C2 C1 Rh1 C5 -121.07(17)
C6 C1 Rh1 C5 117.6(3)
C2 C1 Rh1 N2 144.57(11)
C5 C1 Rh1 N2 -94.36(12)
C6 C1 Rh1 N2 23.2(2)
C5 C1 Rh1 C2 121.07(17)
C6 C1 Rh1 C2 -121.4(3)
C2 C1 Rh1 Cl1 43.48(13)
C5 C1 Rh1 Cl1 164.55(10)
C6 C1 Rh1 Cl1 -77.9(2)
C12 N2 S1 O2 166.39(13)
Rh1 N2 S1 O2 31.86(13)
C12 N2 S1 O1 33.78(17)
Rh1 N2 S1 O1 -100.74(12)
C12 N2 S1 C25 -81.24(15)
Rh1 N2 S1 C25 144.24(10)
C26 C25 S1 O2 48.86(19)
C30 C25 S1 O2 -131.16(17)
C26 C25 S1 O1 173.61(17)
C30 C25 S1 O1 -6.4(2)
C26 C25 S1 N2 -65.66(19)
C30 C25 S1 N2 114.32(17)
